data_7153566
loop_
_publ_author_name
'Lash, Timothy D.'
'El-Beck, Jessica A'
'Ferrence, Gregory M.'

_publ_section_title
;
 Synthesis, structural characterization and reactivity of
 heteroazuliporphyrins.
;
_journal_issue 2
_journal_name_full 'Organic &amp; biomolecular chemistry'
_journal_page_first 316
_journal_page_last 329
_journal_paper_doi 10.1039/c3ob41992d
_journal_volume 12
_journal_year 2014
_chemical_formula_moiety 'C36 H36 N2 Se, C H Cl3'
_chemical_formula_sum 'C37 H37 Cl3 N2 Se'
_chemical_formula_weight 694.99
_space_group_IT_number 14
_symmetry_cell_setting monoclinic
_symmetry_space_group_name_Hall '-P 2yn'
_symmetry_space_group_name_H-M 'P 1 21/n 1'
_audit_creation_date 2013-08-31T11:10:51-00:00
_audit_creation_method 'WinGX routine CIF_UPDATE'
_cell_angle_alpha 90
_cell_angle_beta 104.8540(10)
_cell_angle_gamma 90
_cell_formula_units_Z 4
_cell_length_a 8.1545(7)
_cell_length_b 26.714(2)
_cell_length_c 15.6410(14)
_cell_measurement_reflns_used 4421
_cell_measurement_temperature 193(2)
_cell_measurement_theta_max 25.741
_cell_measurement_theta_min 2.59
_cell_volume 3293.4(5)
_computing_cell_refinement 'Bruker SAINT (Bruker, 1997)'
_computing_data_collection 'Bruker SMART (Bruker, 1997)'
_computing_data_reduction 'Bruker SAINT (Bruker, 1997)'
_computing_molecular_graphics 'Ortep-3 for Windows (Farrugia, 1997)'
_computing_publication_material 'WinGX publication routines (Farrugia, 1999)'
_computing_structure_refinement 'SHELXL-2013 (Sheldrick, 2013)'
_computing_structure_solution 'SIR2004 (Burla et al., 2005)'
_diffrn_ambient_temperature 193(2)
_diffrn_detector_area_resol_mean 8.192
_diffrn_measured_fraction_theta_full 0.999
_diffrn_measured_fraction_theta_max 0.996
_diffrn_measurement_device_type 'Bruker PLATFORM diffractometer/SMART 1000 CCD area detector'
_diffrn_measurement_method '\w scans'
_diffrn_radiation_monochromator graphite
_diffrn_radiation_probe x-ray
_diffrn_radiation_type MoK\a
_diffrn_radiation_wavelength 0.71073
_diffrn_reflns_av_R_equivalents 0.0508
_diffrn_reflns_av_unetI/netI 0.0404
_diffrn_reflns_Laue_measured_fraction_full 0.999
_diffrn_reflns_Laue_measured_fraction_max 0.996
_diffrn_reflns_limit_h_max 10
_diffrn_reflns_limit_h_min -10
_diffrn_reflns_limit_k_max 33
_diffrn_reflns_limit_k_min -33
_diffrn_reflns_limit_l_max 19
_diffrn_reflns_limit_l_min -19
_diffrn_reflns_number 25729
_diffrn_reflns_point_group_measured_fraction_full 0.999
_diffrn_reflns_point_group_measured_fraction_max 0.996
_diffrn_reflns_theta_full 25.242
_diffrn_reflns_theta_max 26.411
_diffrn_reflns_theta_min 2.035
_diffrn_standards_decay_% 0
_diffrn_standards_interval_time 0
_diffrn_standards_number 0
_exptl_absorpt_coefficient_mu 1.413
_exptl_absorpt_correction_T_max 0.9076
_exptl_absorpt_correction_T_min 0.5104
_exptl_absorpt_correction_type multi-scan
_exptl_absorpt_process_details 'SADABS (Sheldrick, 1996)'
_exptl_crystal_colour black
_exptl_crystal_density_diffrn 1.402
_exptl_crystal_density_method 'not measured'
_exptl_crystal_description prism
_exptl_crystal_F_000 1432
_exptl_crystal_size_max 0.55
_exptl_crystal_size_mid 0.14
_exptl_crystal_size_min 0.07
_refine_diff_density_max 1.104
_refine_diff_density_min -1
_refine_diff_density_rms 0.072
_refine_ls_extinction_method none
_refine_ls_goodness_of_fit_ref 1.019
_refine_ls_hydrogen_treatment mixed
_refine_ls_matrix_type full
_refine_ls_number_parameters 394
_refine_ls_number_reflns 6742
_refine_ls_number_restraints 0
_refine_ls_restrained_S_all 1.019
_refine_ls_R_factor_all 0.0639
_refine_ls_R_factor_gt 0.0438
_refine_ls_shift/su_max 0
_refine_ls_shift/su_mean 0
_refine_ls_structure_factor_coef Fsqd
_refine_ls_weighting_details
;
 w=1/[\s^2^(Fo^2^)+(0.0412P)^2^+5.1146P]
 where P=(Fo^2^+2Fc^2^)/3
;
_refine_ls_weighting_scheme calc
_refine_ls_wR_factor_ref 0.1089
_reflns_number_gt 5219
_reflns_number_total 6742
_reflns_threshold_expression 'I > 2\s(I)'
_cod_data_source_file c3ob41992d.txt
_cod_data_source_block isu0518
_cod_depositor_comments
;
The following automatic conversions were performed:
'_symmetry_it_number' data item was removed -- it should have been
renamed to '_space_group_IT_number' as specified in the replacement
file
'/home/antanas/src/cod-tools/trunk/data/replacement-values/replacement_tags.lst',
but the replacement data item was already present in the data block
and had the same value as the '_symmetry_it_number' data item.

Automatic conversion script
Id: cif_correct_tags 4998 2017-03-02 13:24:31Z antanas 
;
_cod_original_sg_symbol_H-M 'P 21/n'
_cod_database_code 7153566
_shelxl_version_number 0.000002012

loop_
_symmetry_equiv_pos_as_xyz
'x, y, z'
'-x+1/2, y+1/2, -z+1/2'
'-x, -y, -z'
'x-1/2, -y-1/2, z-1/2'

loop_
_atom_site_label
_atom_site_fract_x
_atom_site_fract_y
_atom_site_fract_z
_atom_site_U_iso_or_equiv
_atom_site_adp_type
_atom_site_calc_flag
_atom_site_occupancy
_atom_site_type_symbol
C21 0.4437(4) 0.17009(11) 0.8765(2) 0.0281(7) Uani d 1 C
N22 0.4834(3) 0.09350(9) 0.73781(16) 0.0273(5) Uani d 1 N
Se23 0.73363(4) 0.15871(2) 0.75762(2) 0.02627(10) Uani d 1 Se
N24 0.7580(3) 0.23199(9) 0.87191(16) 0.0275(5) Uani d 1 N
C1 0.4515(4) 0.20686(11) 0.94141(19) 0.0256(6) Uani d 1 C
C2 0.3199(4) 0.19479(11) 0.98498(18) 0.0241(6) Uani d 1 C
C2A 0.2901(4) 0.21908(12) 1.0577(2) 0.0303(7) Uani d 1 C
H2A 0.3624 0.2468 1.0781 0.036 Uiso calc 1 H
C2B 0.1717(4) 0.20962(12) 1.1056(2) 0.0327(7) Uani d 1 C
H2B 0.1805 0.2308 1.1554 0.039 Uiso calc 1 H
C2C 0.0421(4) 0.17415(11) 1.09293(19) 0.0267(6) Uani d 1 C
C3 0.2318(4) 0.15088(10) 0.94190(18) 0.0241(6) Uani d 1 C
C3A 0.0905(4) 0.12874(11) 0.9591(2) 0.0284(6) Uani d 1 C
H3A 0.0435 0.1019 0.9207 0.034 Uiso calc 1 H
C3B 0.0059(4) 0.13946(12) 1.0239(2) 0.0295(7) Uani d 1 C
H3B -0.0929 0.1199 1.0205 0.035 Uiso calc 1 H
C4 0.3149(4) 0.13516(11) 0.87494(19) 0.0245(6) Uani d 1 C
C5 0.2726(4) 0.09093(11) 0.82315(19) 0.0268(6) Uani d 1 C
H5 0.1786 0.0726 0.832 0.032 Uiso calc 1 H
C6 0.3498(4) 0.07107(11) 0.76172(19) 0.0264(6) Uani d 1 C
C7 0.3113(4) 0.02287(11) 0.7163(2) 0.0301(7) Uani d 1 C
C7A 0.1772(5) -0.01381(13) 0.7245(2) 0.0427(8) Uani d 1 C
H7A1 0.1403 -0.006 0.7786 0.051 Uiso calc 1 H
H7A2 0.2268 -0.0479 0.7316 0.051 Uiso calc 1 H
C7B 0.0248(5) -0.01355(18) 0.6465(4) 0.0737(15) Uani d 1 C
H7B1 -0.058 -0.0381 0.6559 0.111 Uiso calc 1 H
H7B2 0.0597 -0.0222 0.5929 0.111 Uiso calc 1 H
H7B3 -0.0266 0.0198 0.6399 0.111 Uiso calc 1 H
C8 0.4240(4) 0.01755(12) 0.66629(19) 0.0313(7) Uani d 1 C
C8A 0.4449(5) -0.02643(14) 0.6102(3) 0.0497(10) Uani d 1 C
H8A1 0.3791 -0.0548 0.6233 0.075 Uiso calc 1 H
H8A2 0.5651 -0.0357 0.6232 0.075 Uiso calc 1 H
H8A3 0.4042 -0.0175 0.5476 0.075 Uiso calc 1 H
C9 0.5292(4) 0.06219(11) 0.68081(19) 0.0279(6) Uani d 1 C
C10 0.6690(4) 0.07341(12) 0.64535(19) 0.0300(7) Uani d 1 C
H10 0.6914 0.0518 0.6014 0.036 Uiso calc 1 H
C11 0.7732(4) 0.11395(12) 0.67151(19) 0.0293(7) Uani d 1 C
C12 0.9218(4) 0.12848(12) 0.6457(2) 0.0344(7) Uani d 1 C
H12 0.9601 0.1107 0.6018 0.041 Uiso calc 1 H
C13 1.0055(4) 0.16923(12) 0.6874(2) 0.0325(7) Uani d 1 C
H13 1.107 0.1811 0.6752 0.039 Uiso calc 1 H
C14 0.9324(4) 0.19318(11) 0.7505(2) 0.0278(6) Uani d 1 C
C15 0.9879(4) 0.23422(11) 0.8019(2) 0.0290(7) Uani d 1 C
H15 1.0885 0.2505 0.7967 0.035 Uiso calc 1 H
C16 0.9010(4) 0.25359(11) 0.8629(2) 0.0280(6) Uani d 1 C
C17 0.9475(4) 0.29657(11) 0.9213(2) 0.0293(7) Uani d 1 C
C17A 1.1014(4) 0.32887(13) 0.9277(2) 0.0410(8) Uani d 1 C
H17A 1.1138 0.3523 0.9771 0.061 Uiso calc 1 H
H17B 1.0881 0.3477 0.8725 0.061 Uiso calc 1 H
H17C 1.2026 0.3077 0.9375 0.061 Uiso calc 1 H
C18 0.8272(4) 0.30026(11) 0.96662(19) 0.0283(7) Uani d 1 C
C18A 0.8153(4) 0.33930(12) 1.0335(2) 0.0341(7) Uani d 1 C
H18A 0.9313 0.3492 1.0664 0.041 Uiso calc 1 H
H18B 0.7584 0.3247 1.0765 0.041 Uiso calc 1 H
C18B 0.7185(5) 0.38559(14) 0.9927(3) 0.0486(9) Uani d 1 C
H18C 0.715 0.4097 1.0394 0.073 Uiso calc 1 H
H18D 0.6025 0.3762 0.9613 0.073 Uiso calc 1 H
H18E 0.7754 0.4008 0.9509 0.073 Uiso calc 1 H
C19 0.7064(4) 0.25935(11) 0.93493(19) 0.0268(6) Uani d 1 C
C20 0.5672(4) 0.24771(11) 0.96558(19) 0.0276(6) Uani d 1 C
H20 0.545 0.2699 1.0088 0.033 Uiso calc 1 H
C25 -0.0596(4) 0.17203(12) 1.1636(2) 0.0299(7) Uani d 1 C
C26 -0.1114(5) 0.22468(13) 1.1871(2) 0.0402(8) Uani d 1 C
H26A -0.1856 0.2402 1.1344 0.06 Uiso calc 1 H
H26B -0.0096 0.2453 1.2081 0.06 Uiso calc 1 H
H26C -0.1718 0.2221 1.2336 0.06 Uiso calc 1 H
C27 -0.2209(4) 0.14027(14) 1.1352(2) 0.0423(8) Uani d 1 C
H27A -0.2966 0.1549 1.0821 0.063 Uiso calc 1 H
H27B -0.2785 0.1395 1.183 0.063 Uiso calc 1 H
H27C -0.1906 0.1061 1.1223 0.063 Uiso calc 1 H
C28 0.0569(5) 0.14852(15) 1.2468(2) 0.0444(9) Uani d 1 C
H28A -0.0033 0.1465 1.2934 0.067 Uiso calc 1 H
H28B 0.1587 0.1692 1.2671 0.067 Uiso calc 1 H
H28C 0.0897 0.1148 1.2329 0.067 Uiso calc 1 H
C1S 0.6768(5) -0.00465(16) 0.8864(3) 0.0512(10) Uani d 1 C
H1S 0.5943 0.02 0.8512 0.061 Uiso calc 1 H
Cl1S 0.7277(3) 0.01364(8) 0.99616(10) 0.1206(7) Uani d 1 Cl
Cl2S 0.58105(15) -0.06365(5) 0.87403(9) 0.0742(4) Uani d 1 Cl
Cl3S 0.85519(19) -0.00486(6) 0.84662(12) 0.0987(5) Uani d 1 Cl
H21 0.512(4) 0.1688(12) 0.841(2) 0.034(9) Uiso d 1 H

loop_
_atom_site_aniso_label
_atom_site_aniso_U_11
_atom_site_aniso_U_22
_atom_site_aniso_U_33
_atom_site_aniso_U_12
_atom_site_aniso_U_13
_atom_site_aniso_U_23
C21 0.0309(16) 0.0287(17) 0.0275(15) -0.0035(12) 0.0123(13) -0.0037(12)
N22 0.0302(13) 0.0260(13) 0.0264(13) -0.0008(11) 0.0084(11) -0.0025(10)
Se23 0.02693(16) 0.02712(16) 0.02700(16) -0.00085(13) 0.01097(11) -0.00134(13)
N24 0.0280(13) 0.0268(13) 0.0301(13) -0.0036(10) 0.0118(11) -0.0007(10)
C1 0.0260(15) 0.0266(15) 0.0247(14) -0.0023(12) 0.0071(12) 0.0006(12)
C2 0.0250(14) 0.0232(14) 0.0234(14) -0.0013(12) 0.0050(12) 0.0003(11)
C2A 0.0329(17) 0.0280(16) 0.0311(16) -0.0088(13) 0.0103(13) -0.0059(13)
C2B 0.0361(17) 0.0355(18) 0.0298(16) -0.0072(14) 0.0147(14) -0.0106(13)
C2C 0.0270(15) 0.0286(16) 0.0252(15) 0.0000(12) 0.0082(13) 0.0036(12)
C3 0.0255(14) 0.0237(15) 0.0220(14) -0.0004(12) 0.0040(12) -0.0006(11)
C3A 0.0311(16) 0.0268(16) 0.0278(15) -0.0062(13) 0.0084(13) -0.0048(12)
C3B 0.0279(16) 0.0305(16) 0.0325(16) -0.0065(13) 0.0121(13) -0.0025(13)
C4 0.0240(14) 0.0250(15) 0.0250(14) -0.0008(12) 0.0071(12) -0.0005(12)
C5 0.0257(15) 0.0268(15) 0.0278(15) -0.0029(12) 0.0066(12) -0.0001(12)
C6 0.0298(16) 0.0254(15) 0.0226(14) -0.0008(12) 0.0042(12) 0.0001(12)
C7 0.0363(17) 0.0269(16) 0.0256(15) -0.0019(13) 0.0052(13) -0.0018(12)
C7A 0.052(2) 0.0368(19) 0.044(2) -0.0144(17) 0.0197(17) -0.0121(16)
C7B 0.044(2) 0.057(3) 0.109(4) -0.015(2) -0.001(3) 0.015(3)
C8 0.0413(18) 0.0288(16) 0.0232(15) -0.0010(14) 0.0071(13) -0.0033(12)
C8A 0.071(3) 0.037(2) 0.050(2) -0.0115(18) 0.030(2) -0.0182(17)
C9 0.0359(17) 0.0259(15) 0.0210(14) 0.0036(13) 0.0056(13) 0.0003(12)
C10 0.0386(18) 0.0306(16) 0.0226(15) 0.0043(14) 0.0112(13) -0.0019(12)
C11 0.0335(17) 0.0337(17) 0.0218(14) 0.0051(14) 0.0095(13) 0.0008(12)
C12 0.0418(19) 0.0361(18) 0.0311(17) 0.0076(15) 0.0197(15) 0.0044(14)
C13 0.0356(18) 0.0349(18) 0.0318(16) 0.0027(14) 0.0174(14) 0.0073(13)
C14 0.0255(15) 0.0304(16) 0.0293(15) 0.0038(13) 0.0104(13) 0.0085(13)
C15 0.0261(15) 0.0300(16) 0.0310(16) -0.0033(12) 0.0077(13) 0.0050(13)
C16 0.0285(16) 0.0270(16) 0.0284(15) -0.0010(12) 0.0069(13) 0.0049(12)
C17 0.0315(16) 0.0237(15) 0.0316(16) -0.0051(13) 0.0061(13) 0.0048(12)
C17A 0.0378(19) 0.037(2) 0.050(2) -0.0139(15) 0.0150(16) -0.0036(16)
C18 0.0328(16) 0.0245(15) 0.0266(15) -0.0062(13) 0.0057(13) 0.0035(12)
C18A 0.0409(18) 0.0326(17) 0.0305(16) -0.0135(15) 0.0121(14) -0.0069(14)
C18B 0.057(2) 0.042(2) 0.050(2) 0.0022(18) 0.0199(19) -0.0096(17)
C19 0.0315(16) 0.0245(15) 0.0252(15) -0.0032(12) 0.0086(13) 0.0002(12)
C20 0.0322(16) 0.0253(15) 0.0265(15) -0.0031(13) 0.0097(13) -0.0036(12)
C25 0.0320(17) 0.0328(17) 0.0282(16) -0.0034(13) 0.0137(13) -0.0019(13)
C26 0.043(2) 0.040(2) 0.044(2) -0.0017(16) 0.0223(16) -0.0055(15)
C27 0.043(2) 0.049(2) 0.043(2) -0.0137(17) 0.0258(17) -0.0066(16)
C28 0.051(2) 0.052(2) 0.0321(18) 0.0059(18) 0.0145(16) 0.0067(16)
C1S 0.039(2) 0.059(3) 0.053(2) -0.0010(18) 0.0056(18) 0.0055(19)
Cl1S 0.1526(16) 0.1470(16) 0.0677(9) -0.0629(13) 0.0381(10) -0.0352(9)
Cl2S 0.0615(7) 0.0669(8) 0.0822(8) -0.0181(6) -0.0035(6) 0.0139(6)
Cl3S 0.0773(9) 0.0998(11) 0.1397(14) -0.0096(8) 0.0655(9) 0.0062(10)

loop_
_atom_type_symbol
_atom_type_description
_atom_type_scat_dispersion_real
_atom_type_scat_dispersion_imag
_atom_type_scat_source
C C 0.0033 0.0016 'International Tables Vol C Tables 4.2.6.8 and 6.1.1.4'
H H 0 0 'International Tables Vol C Tables 4.2.6.8 and 6.1.1.4'
N N 0.0061 0.0033 'International Tables Vol C Tables 4.2.6.8 and 6.1.1.4'
Cl Cl 0.1484 0.1585 'International Tables Vol C Tables 4.2.6.8 and 6.1.1.4'
Se Se -0.0929 2.2259 'International Tables Vol C Tables 4.2.6.8 and 6.1.1.4'

loop_
_geom_angle_atom_site_label_1
_geom_angle_atom_site_label_2
_geom_angle_atom_site_label_3
_geom_angle
C4 C21 C1 112.0(3)
C4 C21 H21 124(2)
C1 C21 H21 124(2)
C9 N22 C6 106.5(2)
C11 Se23 C14 87.75(14)
C16 N24 C19 106.3(2)
C21 C1 C20 129.1(3)
C21 C1 C2 106.5(3)
C20 C1 C2 124.4(3)
C2A C2 C1 126.2(3)
C2A C2 C3 126.2(3)
C1 C2 C3 107.5(2)
C2 C2A C2B 130.7(3)
C2 C2A H2A 114.7
C2B C2A H2A 114.7
C2A C2B C2C 130.7(3)
C2A C2B H2B 114.6
C2C C2B H2B 114.6
C2B C2C C3B 124.3(3)
C2B C2C C25 116.7(3)
C3B C2C C25 118.9(3)
C3A C3 C4 125.8(3)
C3A C3 C2 126.5(3)
C4 C3 C2 107.6(2)
C3 C3A C3B 130.3(3)
C3 C3A H3A 114.8
C3B C3A H3A 114.8
C3A C3B C2C 130.7(3)
C3A C3B H3B 114.6
C2C C3B H3B 114.6
C21 C4 C5 129.3(3)
C21 C4 C3 106.4(3)
C5 C4 C3 124.2(3)
C6 C5 C4 128.8(3)
C6 C5 H5 115.6
C4 C5 H5 115.6
N22 C6 C5 123.7(3)
N22 C6 C7 109.7(3)
C5 C6 C7 126.5(3)
C8 C7 C6 106.2(3)
C8 C7 C7A 126.7(3)
C6 C7 C7A 127.1(3)
C7 C7A C7B 113.4(3)
C7 C7A H7A1 108.9
C7B C7A H7A1 108.9
C7 C7A H7A2 108.9
C7B C7A H7A2 108.9
H7A1 C7A H7A2 107.7
C7A C7B H7B1 109.5
C7A C7B H7B2 109.5
H7B1 C7B H7B2 109.5
C7A C7B H7B3 109.5
H7B1 C7B H7B3 109.5
H7B2 C7B H7B3 109.5
C7 C8 C9 106.5(3)
C7 C8 C8A 127.8(3)
C9 C8 C8A 125.6(3)
C8 C8A H8A1 109.5
C8 C8A H8A2 109.5
H8A1 C8A H8A2 109.5
C8 C8A H8A3 109.5
H8A1 C8A H8A3 109.5
H8A2 C8A H8A3 109.5
N22 C9 C10 121.0(3)
N22 C9 C8 111.2(3)
C10 C9 C8 127.8(3)
C11 C10 C9 123.1(3)
C11 C10 H10 118.4
C9 C10 H10 118.4
C10 C11 C12 129.5(3)
C10 C11 Se23 120.4(2)
C12 C11 Se23 110.0(2)
C13 C12 C11 116.1(3)
C13 C12 H12 121.9
C11 C12 H12 121.9
C12 C13 C14 116.3(3)
C12 C13 H13 121.9
C14 C13 H13 121.9
C15 C14 C13 129.2(3)
C15 C14 Se23 121.1(2)
C13 C14 Se23 109.8(2)
C14 C15 C16 122.6(3)
C14 C15 H15 118.7
C16 C15 H15 118.7
N24 C16 C15 120.7(3)
N24 C16 C17 111.5(3)
C15 C16 C17 127.8(3)
C18 C17 C16 106.2(3)
C18 C17 C17A 128.9(3)
C16 C17 C17A 124.9(3)
C17 C17A H17A 109.5
C17 C17A H17B 109.5
H17A C17A H17B 109.5
C17 C17A H17C 109.5
H17A C17A H17C 109.5
H17B C17A H17C 109.5
C17 C18 C19 106.4(3)
C17 C18 C18A 127.0(3)
C19 C18 C18A 126.6(3)
C18 C18A C18B 113.1(3)
C18 C18A H18A 109
C18B C18A H18A 109
C18 C18A H18B 109
C18B C18A H18B 109
H18A C18A H18B 107.8
C18A C18B H18C 109.5
C18A C18B H18D 109.5
H18C C18B H18D 109.5
C18A C18B H18E 109.5
H18C C18B H18E 109.5
H18D C18B H18E 109.5
C20 C19 N24 124.1(3)
C20 C19 C18 126.3(3)
N24 C19 C18 109.6(3)
C19 C20 C1 128.9(3)
C19 C20 H20 115.5
C1 C20 H20 115.5
C27 C25 C28 108.6(3)
C27 C25 C26 107.9(3)
C28 C25 C26 108.7(3)
C27 C25 C2C 113.0(3)
C28 C25 C2C 107.0(3)
C26 C25 C2C 111.5(3)
C25 C26 H26A 109.5
C25 C26 H26B 109.5
H26A C26 H26B 109.5
C25 C26 H26C 109.5
H26A C26 H26C 109.5
H26B C26 H26C 109.5
C25 C27 H27A 109.5
C25 C27 H27B 109.5
H27A C27 H27B 109.5
C25 C27 H27C 109.5
H27A C27 H27C 109.5
H27B C27 H27C 109.5
C25 C28 H28A 109.5
C25 C28 H28B 109.5
H28A C28 H28B 109.5
C25 C28 H28C 109.5
H28A C28 H28C 109.5
H28B C28 H28C 109.5
Cl3S C1S Cl1S 110.5(2)
Cl3S C1S Cl2S 110.6(2)
Cl1S C1S Cl2S 110.5(2)
Cl3S C1S H1S 108.4
Cl1S C1S H1S 108.4
Cl2S C1S H1S 108.4

loop_
_geom_bond_atom_site_label_1
_geom_bond_atom_site_label_2
_geom_bond_distance
C21 C4 1.400(4)
C21 C1 1.402(4)
C21 H21 0.88(4)
N22 C9 1.343(4)
N22 C6 1.376(4)
Se23 C11 1.890(3)
Se23 C14 1.892(3)
N24 C16 1.341(4)
N24 C19 1.377(4)
C1 C20 1.429(4)
C1 C2 1.447(4)
C2 C2A 1.384(4)
C2 C3 1.449(4)
C2A C2B 1.389(4)
C2A H2A 0.95
C2B C2C 1.395(4)
C2B H2B 0.95
C2C C3B 1.396(4)
C2C C25 1.544(4)
C3 C3A 1.382(4)
C3 C4 1.448(4)
C3A C3B 1.394(4)
C3A H3A 0.95
C3B H3B 0.95
C4 C5 1.424(4)
C5 C6 1.382(4)
C5 H5 0.95
C6 C7 1.465(4)
C7 C8 1.358(4)
C7 C7A 1.498(4)
C7A C7B 1.502(6)
C7A H7A1 0.99
C7A H7A2 0.99
C7B H7B1 0.98
C7B H7B2 0.98
C7B H7B3 0.98
C8 C9 1.453(4)
C8 C8A 1.502(4)
C8A H8A1 0.98
C8A H8A2 0.98
C8A H8A3 0.98
C9 C10 1.422(4)
C10 C11 1.372(4)
C10 H10 0.95
C11 C12 1.426(4)
C12 C13 1.359(5)
C12 H12 0.95
C13 C14 1.429(4)
C13 H13 0.95
C14 C15 1.366(4)
C15 C16 1.424(4)
C15 H15 0.95
C16 C17 1.456(4)
C17 C18 1.353(4)
C17 C17A 1.505(4)
C17A H17A 0.98
C17A H17B 0.98
C17A H17C 0.98
C18 C19 1.469(4)
C18 C18A 1.498(4)
C18A C18B 1.517(5)
C18A H18A 0.99
C18A H18B 0.99
C18B H18C 0.98
C18B H18D 0.98
C18B H18E 0.98
C19 C20 1.376(4)
C20 H20 0.95
C25 C27 1.532(4)
C25 C28 1.534(5)
C25 C26 1.539(4)
C26 H26A 0.98
C26 H26B 0.98
C26 H26C 0.98
C27 H27A 0.98
C27 H27B 0.98
C27 H27C 0.98
C28 H28A 0.98
C28 H28B 0.98
C28 H28C 0.98
C1S Cl3S 1.722(4)
C1S Cl1S 1.730(4)
C1S Cl2S 1.748(4)
C1S H1S 1

loop_
_geom_torsion_atom_site_label_1
_geom_torsion_atom_site_label_2
_geom_torsion_atom_site_label_3
_geom_torsion_atom_site_label_4
_geom_torsion
C4 C21 C1 C20 177.9(3)
C4 C21 C1 C2 0.3(4)
C21 C1 C2 C2A 175.0(3)
C20 C1 C2 C2A -2.7(5)
C21 C1 C2 C3 -1.7(3)
C20 C1 C2 C3 -179.4(3)
C1 C2 C2A C2B -177.8(3)
C3 C2 C2A C2B -1.7(6)
C2 C2A C2B C2C -3.2(6)
C2A C2B C2C C3B -0.3(6)
C2A C2B C2C C25 176.2(3)
C2A C2 C3 C3A 7.7(5)
C1 C2 C3 C3A -175.6(3)
C2A C2 C3 C4 -174.2(3)
C1 C2 C3 C4 2.5(3)
C4 C3 C3A C3B 176.9(3)
C2 C3 C3A C3B -5.4(5)
C3 C3A C3B C2C -3.1(6)
C2B C2C C3B C3A 5.9(6)
C25 C2C C3B C3A -170.6(3)
C1 C21 C4 C5 -175.8(3)
C1 C21 C4 C3 1.2(4)
C3A C3 C4 C21 175.8(3)
C2 C3 C4 C21 -2.3(3)
C3A C3 C4 C5 -7.0(5)
C2 C3 C4 C5 175.0(3)
C21 C4 C5 C6 0.7(5)
C3 C4 C5 C6 -175.8(3)
C9 N22 C6 C5 176.8(3)
C9 N22 C6 C7 0.0(3)
C4 C5 C6 N22 -2.6(5)
C4 C5 C6 C7 173.7(3)
N22 C6 C7 C8 0.2(3)
C5 C6 C7 C8 -176.5(3)
N22 C6 C7 C7A 179.1(3)
C5 C6 C7 C7A 2.3(5)
C8 C7 C7A C7B -77.1(5)
C6 C7 C7A C7B 104.2(4)
C6 C7 C8 C9 -0.3(3)
C7A C7 C8 C9 -179.2(3)
C6 C7 C8 C8A 176.8(3)
C7A C7 C8 C8A -2.1(6)
C6 N22 C9 C10 -177.8(3)
C6 N22 C9 C8 -0.2(3)
C7 C8 C9 N22 0.3(4)
C8A C8 C9 N22 -176.8(3)
C7 C8 C9 C10 177.7(3)
C8A C8 C9 C10 0.6(5)
N22 C9 C10 C11 5.3(5)
C8 C9 C10 C11 -171.9(3)
C9 C10 C11 C12 176.4(3)
C9 C10 C11 Se23 -0.7(4)
C14 Se23 C11 C10 176.8(3)
C14 Se23 C11 C12 -0.8(2)
C10 C11 C12 C13 -175.9(3)
Se23 C11 C12 C13 1.4(4)
C11 C12 C13 C14 -1.3(4)
C12 C13 C14 C15 179.9(3)
C12 C13 C14 Se23 0.6(4)
C11 Se23 C14 C15 -179.2(3)
C11 Se23 C14 C13 0.2(2)
C13 C14 C15 C16 -179.5(3)
Se23 C14 C15 C16 -0.3(4)
C19 N24 C16 C15 -179.9(3)
C19 N24 C16 C17 0.1(3)
C14 C15 C16 N24 -0.4(5)
C14 C15 C16 C17 179.6(3)
N24 C16 C17 C18 0.2(3)
C15 C16 C17 C18 -179.9(3)
N24 C16 C17 C17A 179.7(3)
C15 C16 C17 C17A -0.3(5)
C16 C17 C18 C19 -0.3(3)
C17A C17 C18 C19 -179.9(3)
C16 C17 C18 C18A -178.4(3)
C17A C17 C18 C18A 2.1(5)
C17 C18 C18A C18B 87.7(4)
C19 C18 C18A C18B -89.9(4)
C16 N24 C19 C20 -177.2(3)
C16 N24 C19 C18 -0.3(3)
C17 C18 C19 C20 177.2(3)
C18A C18 C19 C20 -4.7(5)
C17 C18 C19 N24 0.4(3)
C18A C18 C19 N24 178.4(3)
N24 C19 C20 C1 0.6(5)
C18 C19 C20 C1 -175.8(3)
C21 C1 C20 C19 -4.5(5)
C2 C1 C20 C19 172.7(3)
C2B C2C C25 C27 168.0(3)
C3B C2C C25 C27 -15.3(4)
C2B C2C C25 C28 -72.6(4)
C3B C2C C25 C28 104.1(3)
C2B C2C C25 C26 46.2(4)
C3B C2C C25 C26 -137.1(3)
